data_4306754
loop_
_publ_author_name
'Manas K. Panda'
'Alex John'
'Mobin M. Shaikh'
'Prasenjit Ghosh'

_publ_section_title
;
Mimicking the Intradiol Catechol Cleavage Activity of Catechol Dioxygenase
by High-Spin Iron(III) Complexes of a New Class of a Facially Bound [N2O]
Ligand
;
_journal_name_full 'Inorganic Chemistry'
_journal_page_first 11847
_journal_page_last 11856
_journal_paper_doi 10.1021/ic801576f
_journal_volume 47
_journal_year 2008
_chemical_formula_sum 'C42 H57 Cl6 Fe2 N7 O2'
_chemical_formula_weight 1016.35
_chemical_name_systematic
;
 ?
;
_space_group_IT_number 14
_symmetry_cell_setting monoclinic
_symmetry_space_group_name_Hall '-P 2yab'
_symmetry_space_group_name_H-M 'P 1 21/a 1'
_atom_sites_solution_hydrogens geom
_atom_sites_solution_primary direct
_atom_sites_solution_secondary difmap
_audit_creation_method SHELXL-97
_cell_angle_alpha 90.00
_cell_angle_beta 111.772(5)
_cell_angle_gamma 90.00
_cell_formula_units_Z 4
_cell_length_a 10.317(5)
_cell_length_b 36.146(5)
_cell_length_c 14.429(5)
_cell_measurement_reflns_used 13666
_cell_measurement_temperature 150(2)
_cell_measurement_theta_max 32.2130
_cell_measurement_theta_min 2.9247
_cell_volume 4997(3)
_computing_cell_refinement 'CrysAlis RED, Oxford Diffraction Ltd.,'
_computing_data_collection 'CrysAlis CCD, Oxford Diffraction Ltd.,'
_computing_data_reduction 'CrysAlis RED, Oxford Diffraction Ltd.,'
_computing_molecular_graphics Ortep3
_computing_publication_material Shelx97
_computing_structure_refinement 'SHELXL-97 (Sheldrick, 1997)'
_computing_structure_solution 'SHELXS-97 (Sheldrick, 1997)'
_diffrn_ambient_temperature 150(2)
_diffrn_detector_area_resol_mean 15.9948
_diffrn_measured_fraction_theta_full 0.973
_diffrn_measured_fraction_theta_max 0.973
_diffrn_radiation_monochromator graphite
_diffrn_radiation_source 'Enhance (Mo) X-ray Source'
_diffrn_radiation_type MoK\a
_diffrn_radiation_wavelength 0.71073
_diffrn_reflns_av_R_equivalents 0.0952
_diffrn_reflns_av_sigmaI/netI 0.0790
_diffrn_reflns_limit_h_max 12
_diffrn_reflns_limit_h_min -12
_diffrn_reflns_limit_k_max 42
_diffrn_reflns_limit_k_min -42
_diffrn_reflns_limit_l_max 17
_diffrn_reflns_limit_l_min -17
_diffrn_reflns_number 33601
_diffrn_reflns_theta_full 25.00
_diffrn_reflns_theta_max 25.00
_diffrn_reflns_theta_min 3.04
_exptl_absorpt_coefficient_mu 0.942
_exptl_absorpt_correction_T_max 0.8873
_exptl_absorpt_correction_T_min 0.7279
_exptl_absorpt_correction_type multi-scan
_exptl_absorpt_process_details
;
CrysAlis RED, Oxford Diffraction Ltd.,
Version 1.171.29.9 (release 23-03-2006 CrysAlis171 .NET)
(compiled Mar 23 2006,23:39:28)
Empirical absorption correction using spherical harmonics,
 implemented in SCALE3 ABSPACK scaling algorithm.
;
_exptl_crystal_colour yellow
_exptl_crystal_density_diffrn 1.351
_exptl_crystal_density_method 'not measured'
_exptl_crystal_description block
_exptl_crystal_F_000 2112
_exptl_crystal_size_max 0.36
_exptl_crystal_size_mid 0.21
_exptl_crystal_size_min 0.13
_refine_diff_density_max 1.841
_refine_diff_density_min -0.575
_refine_diff_density_rms 0.105
_refine_ls_extinction_method none
_refine_ls_goodness_of_fit_ref 1.093
_refine_ls_hydrogen_treatment riding
_refine_ls_matrix_type full
_refine_ls_number_parameters 541
_refine_ls_number_reflns 8567
_refine_ls_number_restraints 0
_refine_ls_restrained_S_all 1.093
_refine_ls_R_factor_all 0.1108
_refine_ls_R_factor_gt 0.0775
_refine_ls_shift/su_max 0.001
_refine_ls_shift/su_mean 0.000
_refine_ls_structure_factor_coef Fsqd
_refine_ls_weighting_details 'calc w=1/[\s^2^(Fo^2^)+(0.0552P)^2^+21.1371P] where P=(Fo^2^+2Fc^2^)/3'
_refine_ls_weighting_scheme calc
_refine_ls_wR_factor_gt 0.1645
_refine_ls_wR_factor_ref 0.1782
_reflns_number_gt 6194
_reflns_number_total 8567
_reflns_threshold_expression >2sigma(I)
_cod_data_source_file ic801576f_si_001_2.cif
_cod_data_source_block pg044
_cod_depositor_comments
;
The following automatic conversions were performed:
'_symmetry_cell_setting' value 'Monoclinic' changed to 'monoclinic'
according to '/home/saulius/struct/CIF-dictionaries/cif_core.dic'
dictionary named 'cif_core.dic' version 2.4.1 from 2010-06-29.

Automatic conversion script
Id: cif_fix_enum 1527 2010-12-29 10:47:43Z saulius 
;
_cod_original_sg_symbol_H-M 'P 21/a'
_cod_database_code 4306754

loop_
_symmetry_equiv_pos_as_xyz
'x, y, z'
'-x+1/2, y+1/2, -z'
'-x, -y, -z'
'x-1/2, -y-1/2, z'

loop_
_atom_site_label
_atom_site_type_symbol
_atom_site_fract_x
_atom_site_fract_y
_atom_site_fract_z
_atom_site_U_iso_or_equiv
_atom_site_adp_type
_atom_site_occupancy
_atom_site_symmetry_multiplicity
_atom_site_calc_flag
_atom_site_refinement_flags
_atom_site_disorder_assembly
_atom_site_disorder_group
Fe1 Fe 0.08379(9) 0.94311(2) -0.23775(6) 0.0209(2) Uani 1 1 d . . .
Fe2 Fe 0.59253(9) 0.93285(2) 0.26174(6) 0.0231(2) Uani 1 1 d . . .
Cl1 Cl -0.01991(15) 1.00081(4) -0.27915(11) 0.0270(3) Uani 1 1 d . . .
Cl2 Cl -0.09765(16) 0.90531(4) -0.32158(11) 0.0305(4) Uani 1 1 d . . .
Cl3 Cl 0.19112(17) 0.94545(5) -0.35269(11) 0.0335(4) Uani 1 1 d . . .
Cl4 Cl 0.50617(16) 0.99150(4) 0.21010(11) 0.0285(3) Uani 1 1 d . . .
Cl5 Cl 0.39912(16) 0.89867(4) 0.18076(11) 0.0341(4) Uani 1 1 d . . .
Cl6 Cl 0.69765(16) 0.92701(4) 0.14307(11) 0.0314(4) Uani 1 1 d . . .
O1 O 0.2102(4) 0.89735(11) -0.1712(3) 0.0264(9) Uani 1 1 d . . .
O2 O 0.6980(4) 0.88491(11) 0.3355(3) 0.0276(9) Uani 1 1 d . . .
N1 N 0.0348(5) 0.94223(13) -0.1014(4) 0.0262(11) Uani 1 1 d . . .
N2 N 0.2676(5) 0.96941(12) -0.1213(3) 0.0213(10) Uani 1 1 d . . .
H2N H 0.2996 0.9876 -0.1508 0.026 Uiso 1 1 calc R . .
N3 N 0.4140(5) 0.87599(12) -0.0608(3) 0.0224(11) Uani 1 1 d . . .
H3N H 0.4865 0.8813 -0.0091 0.027 Uiso 1 1 calc R . .
N4 N 0.5432(5) 0.94159(13) 0.3928(4) 0.0254(11) Uani 1 1 d . . .
N5 N 0.7932(5) 0.95357(13) 0.3706(3) 0.0236(11) Uani 1 1 d . . .
H5N H 0.8205 0.9728 0.3413 0.028 Uiso 1 1 calc R . .
N6 N 0.9101(6) 0.85710(14) 0.4008(4) 0.0393(14) Uani 1 1 d . . .
H6N H 0.9990 0.8600 0.4276 0.047 Uiso 1 1 calc R . .
C1 C -0.0644(7) 0.92082(17) -0.0888(5) 0.0320(15) Uani 1 1 d . . .
H1 H -0.1252 0.9077 -0.1429 0.038 Uiso 1 1 calc R . .
C2 C -0.0780(7) 0.91788(18) 0.0037(5) 0.0381(17) Uani 1 1 d . . .
H2 H -0.1462 0.9028 0.0114 0.046 Uiso 1 1 calc R . .
C3 C 0.0111(8) 0.93765(18) 0.0830(5) 0.0375(17) Uani 1 1 d . . .
H3 H 0.0029 0.9360 0.1449 0.045 Uiso 1 1 calc R . .
C4 C 0.1131(7) 0.95999(18) 0.0714(5) 0.0347(16) Uani 1 1 d . . .
H4 H 0.1747 0.9733 0.1248 0.042 Uiso 1 1 calc R . .
C5 C 0.1203(6) 0.96187(15) -0.0230(4) 0.0222(13) Uani 1 1 d . . .
C6 C 0.2223(6) 0.98659(16) -0.0456(4) 0.0248(13) Uani 1 1 d . . .
H6A H 0.1787 1.0103 -0.0700 0.030 Uiso 1 1 calc R . .
H6B H 0.3029 0.9910 0.0150 0.030 Uiso 1 1 calc R . .
C7 C 0.3811(6) 0.94237(16) -0.0779(5) 0.0269(14) Uani 1 1 d . . .
H7A H 0.4190 0.9449 -0.0058 0.032 Uiso 1 1 calc R . .
H7B H 0.4555 0.9473 -0.1021 0.032 Uiso 1 1 calc R . .
C8 C 0.3274(6) 0.90330(15) -0.1060(4) 0.0227(13) Uani 1 1 d . . .
C9 C 0.3930(6) 0.83782(15) -0.0939(4) 0.0257(13) Uani 1 1 d . . .
C10 C 0.4648(7) 0.82546(17) -0.1539(5) 0.0325(15) Uani 1 1 d . . .
C11 C 0.5589(8) 0.85085(19) -0.1857(6) 0.048(2) Uani 1 1 d . . .
H11 H 0.5837 0.8720 -0.1401 0.057 Uiso 1 1 calc R . .
C12 C 0.4803(12) 0.8655(4) -0.2897(9) 0.126(6) Uani 1 1 d . . .
H12A H 0.4474 0.8451 -0.3352 0.189 Uiso 1 1 calc R . .
H12B H 0.5413 0.8806 -0.3102 0.189 Uiso 1 1 calc R . .
H12C H 0.4022 0.8800 -0.2899 0.189 Uiso 1 1 calc R . .
C13 C 0.6939(8) 0.8322(2) -0.1799(7) 0.057(2) Uani 1 1 d . . .
H13A H 0.6727 0.8116 -0.2251 0.086 Uiso 1 1 calc R . .
H13B H 0.7433 0.8236 -0.1131 0.086 Uiso 1 1 calc R . .
H13C H 0.7508 0.8496 -0.1979 0.086 Uiso 1 1 calc R . .
C14 C 0.4467(8) 0.78810(18) -0.1840(5) 0.0409(17) Uani 1 1 d . . .
H14 H 0.4931 0.7787 -0.2232 0.049 Uiso 1 1 calc R . .
C15 C 0.3610(8) 0.76544(18) -0.1559(5) 0.0403(17) Uani 1 1 d . . .
H15 H 0.3499 0.7409 -0.1766 0.048 Uiso 1 1 calc R . .
C16 C 0.2911(7) 0.77847(17) -0.0975(5) 0.0362(16) Uani 1 1 d . . .
H16 H 0.2329 0.7626 -0.0802 0.043 Uiso 1 1 calc R . .
C17 C 0.3061(7) 0.81515(17) -0.0638(5) 0.0310(15) Uani 1 1 d . . .
C18 C 0.2282(7) 0.82904(17) -0.0001(5) 0.0343(16) Uani 1 1 d . . .
H18 H 0.2579 0.8546 0.0194 0.041 Uiso 1 1 calc R . .
C19 C 0.0709(7) 0.8294(2) -0.0597(6) 0.0456(19) Uani 1 1 d . . .
H19A H 0.0515 0.8437 -0.1194 0.068 Uiso 1 1 calc R . .
H19B H 0.0239 0.8402 -0.0200 0.068 Uiso 1 1 calc R . .
H19C H 0.0385 0.8045 -0.0770 0.068 Uiso 1 1 calc R . .
C20 C 0.2643(9) 0.8059(2) 0.0958(6) 0.057(2) Uani 1 1 d . . .
H20A H 0.2289 0.7812 0.0789 0.085 Uiso 1 1 calc R . .
H20B H 0.2228 0.8170 0.1386 0.085 Uiso 1 1 calc R . .
H20C H 0.3638 0.8050 0.1298 0.085 Uiso 1 1 calc R . .
C21 C 0.4177(7) 0.93354(17) 0.3989(5) 0.0299(14) Uani 1 1 d . . .
H21 H 0.3475 0.9238 0.3431 0.036 Uiso 1 1 calc R . .
C22 C 0.3904(7) 0.93926(18) 0.4840(5) 0.0363(16) Uani 1 1 d . . .
H22 H 0.3036 0.9333 0.4858 0.044 Uiso 1 1 calc R . .
C23 C 0.4960(7) 0.95424(17) 0.5684(5) 0.0339(16) Uani 1 1 d . . .
H23 H 0.4806 0.9583 0.6272 0.041 Uiso 1 1 calc R . .
C24 C 0.6228(7) 0.96283(16) 0.5624(4) 0.0274(14) Uani 1 1 d . . .
H24 H 0.6939 0.9729 0.6172 0.033 Uiso 1 1 calc R . .
C25 C 0.6437(6) 0.95635(15) 0.4736(4) 0.0223(13) Uani 1 1 d . . .
C26 C 0.7762(6) 0.96822(18) 0.4621(5) 0.0310(15) Uani 1 1 d . . .
H26A H 0.7786 0.9950 0.4605 0.037 Uiso 1 1 calc R . .
H26B H 0.8547 0.9601 0.5201 0.037 Uiso 1 1 calc R . .
C27 C 0.8997(7) 0.92446(16) 0.3901(5) 0.0315(15) Uani 1 1 d . . .
H27A H 0.9665 0.9266 0.4581 0.038 Uiso 1 1 calc R . .
H27B H 0.9494 0.9273 0.3452 0.038 Uiso 1 1 calc R . .
C28 C 0.8300(7) 0.88684(16) 0.3749(4) 0.0288(14) Uani 1 1 d . . .
C29 C 0.8538(8) 0.81975(17) 0.3858(5) 0.0409(18) Uani 1 1 d . . .
C30 C 0.8601(9) 0.79997(19) 0.4704(5) 0.049(2) Uani 1 1 d . . .
C31 C 0.9306(10) 0.8150(2) 0.5742(5) 0.056(2) Uani 1 1 d . . .
H31 H 0.9274 0.8421 0.5692 0.067 Uiso 1 1 calc R . .
C32 C 0.8583(14) 0.8041(3) 0.6441(7) 0.098(4) Uani 1 1 d . . .
H32A H 0.7621 0.8114 0.6159 0.147 Uiso 1 1 calc R . .
H32B H 0.9029 0.8163 0.7073 0.147 Uiso 1 1 calc R . .
H32C H 0.8641 0.7778 0.6537 0.147 Uiso 1 1 calc R . .
C33 C 1.0838(14) 0.8038(5) 0.6185(9) 0.159(8) Uani 1 1 d . . .
H33A H 1.1333 0.8154 0.5816 0.238 Uiso 1 1 calc R . .
H33B H 1.0914 0.7775 0.6149 0.238 Uiso 1 1 calc R . .
H33C H 1.1233 0.8116 0.6870 0.238 Uiso 1 1 calc R . .
C34 C 0.8008(12) 0.7644(2) 0.4538(6) 0.073(3) Uani 1 1 d . . .
H34 H 0.8027 0.7502 0.5080 0.087 Uiso 1 1 calc R . .
C35 C 0.7398(13) 0.7502(2) 0.3589(7) 0.083(3) Uani 1 1 d . . .
H35 H 0.6989 0.7269 0.3496 0.100 Uiso 1 1 calc R . .
C36 C 0.7390(10) 0.7705(2) 0.2767(6) 0.063(3) Uani 1 1 d . . .
H36 H 0.6973 0.7607 0.2128 0.075 Uiso 1 1 calc R . .
C37 C 0.8007(8) 0.80553(19) 0.2896(5) 0.0437(18) Uani 1 1 d . . .
C38 C 0.8085(8) 0.8265(2) 0.2000(5) 0.0425(18) Uani 1 1 d . . .
H38 H 0.8230 0.8527 0.2181 0.051 Uiso 1 1 calc R . .
C39 C 0.6769(10) 0.8233(2) 0.1072(6) 0.065(2) Uani 1 1 d . . .
H39A H 0.6880 0.8373 0.0540 0.097 Uiso 1 1 calc R . .
H39B H 0.5991 0.8328 0.1210 0.097 Uiso 1 1 calc R . .
H39C H 0.6604 0.7978 0.0878 0.097 Uiso 1 1 calc R . .
C40 C 0.9339(11) 0.8131(4) 0.1772(9) 0.120(5) Uani 1 1 d . . .
H40A H 0.9216 0.7875 0.1583 0.180 Uiso 1 1 calc R . .
H40B H 1.0173 0.8159 0.2355 0.180 Uiso 1 1 calc R . .
H40C H 0.9416 0.8274 0.1235 0.180 Uiso 1 1 calc R . .
C111 C 0.4590(12) 0.8326(3) 0.4054(10) 0.115(5) Uani 1 1 d . . .
H11A H 0.4462 0.8081 0.3781 0.172 Uiso 1 1 calc R . .
H11B H 0.5382 0.8330 0.4671 0.172 Uiso 1 1 calc R . .
H11C H 0.4746 0.8494 0.3591 0.172 Uiso 1 1 calc R . .
C222 C 0.3401(12) 0.8433(3) 0.4225(13) 0.115(5) Uani 1 1 d . . .
N111 N 0.2240(12) 0.8516(3) 0.4148(8) 0.110(3) Uani 1 1 d . . .

loop_
_atom_site_aniso_label
_atom_site_aniso_U_11
_atom_site_aniso_U_22
_atom_site_aniso_U_33
_atom_site_aniso_U_23
_atom_site_aniso_U_13
_atom_site_aniso_U_12
Fe1 0.0240(4) 0.0208(4) 0.0177(4) -0.0001(4) 0.0075(4) -0.0009(4)
Fe2 0.0264(5) 0.0274(5) 0.0163(4) -0.0010(4) 0.0089(4) -0.0045(4)
Cl1 0.0331(8) 0.0200(7) 0.0254(8) 0.0008(6) 0.0079(7) 0.0012(6)
Cl2 0.0302(8) 0.0258(8) 0.0292(9) -0.0036(6) 0.0037(7) -0.0049(7)
Cl3 0.0365(9) 0.0451(9) 0.0233(8) -0.0004(7) 0.0162(7) -0.0008(7)
Cl4 0.0332(8) 0.0277(8) 0.0254(8) 0.0029(6) 0.0119(7) -0.0019(7)
Cl5 0.0346(9) 0.0414(9) 0.0257(8) -0.0115(7) 0.0105(7) -0.0142(7)
Cl6 0.0334(8) 0.0435(9) 0.0223(8) 0.0018(7) 0.0162(7) 0.0009(7)
O1 0.029(2) 0.024(2) 0.022(2) -0.0006(18) 0.005(2) 0.0013(19)
O2 0.034(3) 0.024(2) 0.025(2) 0.0018(18) 0.013(2) -0.0019(19)
N1 0.034(3) 0.025(3) 0.023(3) -0.008(2) 0.015(3) -0.007(2)
N2 0.023(2) 0.018(2) 0.020(3) 0.006(2) 0.005(2) 0.002(2)
N3 0.024(3) 0.021(2) 0.017(3) 0.000(2) 0.001(2) 0.002(2)
N4 0.036(3) 0.023(3) 0.019(3) 0.001(2) 0.012(2) -0.002(2)
N5 0.027(3) 0.025(3) 0.020(3) 0.004(2) 0.010(2) -0.003(2)
N6 0.049(4) 0.023(3) 0.034(3) 0.006(2) 0.002(3) 0.007(3)
C1 0.037(4) 0.029(3) 0.037(4) -0.008(3) 0.022(3) -0.007(3)
C2 0.048(4) 0.033(4) 0.050(5) -0.001(3) 0.037(4) -0.001(3)
C3 0.056(5) 0.037(4) 0.034(4) 0.002(3) 0.033(4) 0.009(3)
C4 0.042(4) 0.038(4) 0.028(4) 0.000(3) 0.018(3) 0.010(3)
C5 0.028(3) 0.023(3) 0.017(3) 0.003(2) 0.009(3) 0.007(3)
C6 0.030(3) 0.024(3) 0.020(3) -0.004(3) 0.008(3) -0.003(3)
C7 0.027(3) 0.025(3) 0.028(3) 0.000(3) 0.010(3) -0.003(3)
C8 0.032(4) 0.022(3) 0.020(3) 0.005(3) 0.017(3) 0.000(3)
C9 0.033(3) 0.018(3) 0.023(3) 0.002(3) 0.007(3) 0.004(3)
C10 0.037(4) 0.028(3) 0.037(4) 0.003(3) 0.018(3) 0.011(3)
C11 0.067(5) 0.031(4) 0.070(5) -0.005(4) 0.054(5) 0.002(4)
C12 0.097(8) 0.165(12) 0.154(11) 0.134(10) 0.092(9) 0.073(8)
C13 0.043(4) 0.069(6) 0.067(6) -0.005(5) 0.028(4) -0.008(4)
C14 0.049(4) 0.033(4) 0.045(4) -0.004(3) 0.023(4) 0.010(3)
C15 0.058(5) 0.024(3) 0.040(4) -0.003(3) 0.019(4) 0.004(3)
C16 0.048(4) 0.021(3) 0.041(4) 0.003(3) 0.017(4) -0.002(3)
C17 0.038(4) 0.033(4) 0.024(3) 0.004(3) 0.014(3) 0.004(3)
C18 0.046(4) 0.026(3) 0.040(4) -0.005(3) 0.027(4) -0.006(3)
C19 0.038(4) 0.045(4) 0.057(5) -0.011(4) 0.021(4) 0.001(3)
C20 0.076(6) 0.064(5) 0.039(5) 0.012(4) 0.031(5) 0.003(5)
C21 0.027(3) 0.036(4) 0.024(3) -0.004(3) 0.007(3) -0.010(3)
C22 0.041(4) 0.040(4) 0.036(4) -0.008(3) 0.025(4) -0.009(3)
C23 0.053(4) 0.032(4) 0.025(4) 0.002(3) 0.023(3) 0.008(3)
C24 0.037(4) 0.027(3) 0.015(3) 0.001(2) 0.005(3) 0.004(3)
C25 0.032(3) 0.017(3) 0.014(3) 0.003(2) 0.004(3) -0.001(3)
C26 0.029(3) 0.040(4) 0.024(3) -0.004(3) 0.009(3) -0.009(3)
C27 0.031(3) 0.026(3) 0.033(4) 0.001(3) 0.007(3) 0.002(3)
C28 0.046(4) 0.028(3) 0.014(3) 0.002(3) 0.012(3) 0.001(3)
C29 0.068(5) 0.022(3) 0.031(4) -0.001(3) 0.016(4) 0.004(3)
C30 0.092(6) 0.030(4) 0.023(4) 0.002(3) 0.018(4) 0.010(4)
C31 0.096(7) 0.037(4) 0.033(4) -0.007(3) 0.021(5) 0.012(4)
C32 0.205(13) 0.063(6) 0.040(5) -0.011(5) 0.061(7) -0.031(7)
C33 0.122(11) 0.26(2) 0.056(7) -0.039(10) -0.010(8) 0.097(13)
C34 0.151(10) 0.026(4) 0.043(5) 0.005(4) 0.039(6) 0.000(5)
C35 0.158(11) 0.029(4) 0.059(6) -0.004(4) 0.035(7) -0.015(6)
C36 0.110(7) 0.037(4) 0.030(4) -0.015(3) 0.013(5) -0.011(5)
C37 0.063(5) 0.035(4) 0.027(4) -0.002(3) 0.009(4) 0.005(4)
C38 0.054(5) 0.053(5) 0.016(3) 0.004(3) 0.007(3) 0.009(4)
C39 0.078(6) 0.068(6) 0.033(5) 0.013(4) 0.003(5) 0.002(5)
C40 0.072(7) 0.192(14) 0.113(10) 0.092(10) 0.054(7) 0.058(8)
C111 0.090(9) 0.096(9) 0.132(12) 0.035(8) 0.011(9) -0.005(7)
C222 0.078(7) 0.066(7) 0.247(17) -0.026(8) 0.114(10) -0.013(6)
N111 0.115(8) 0.085(7) 0.121(9) -0.006(6) 0.033(7) -0.020(6)

loop_
_atom_type_symbol
_atom_type_description
_atom_type_scat_dispersion_real
_atom_type_scat_dispersion_imag
_atom_type_scat_source
C C 0.0033 0.0016 'International Tables Vol C Tables 4.2.6.8 and 6.1.1.4'
H H 0.0000 0.0000 'International Tables Vol C Tables 4.2.6.8 and 6.1.1.4'
N N 0.0061 0.0033 'International Tables Vol C Tables 4.2.6.8 and 6.1.1.4'
O O 0.0106 0.0060 'International Tables Vol C Tables 4.2.6.8 and 6.1.1.4'
Cl Cl 0.1484 0.1585 'International Tables Vol C Tables 4.2.6.8 and 6.1.1.4'
Fe Fe 0.3463 0.8444 'International Tables Vol C Tables 4.2.6.8 and 6.1.1.4'

loop_
_geom_angle_atom_site_label_1
_geom_angle_atom_site_label_2
_geom_angle_atom_site_label_3
_geom_angle
_geom_angle_site_symmetry_1
_geom_angle_site_symmetry_3
_geom_angle_publ_flag
O1 Fe1 N1 83.68(17) . . ?
O1 Fe1 N2 77.36(16) . . ?
N1 Fe1 N2 75.30(18) . . ?
O1 Fe1 Cl2 91.09(12) . . ?
N1 Fe1 Cl2 92.87(14) . . ?
N2 Fe1 Cl2 164.16(13) . . ?
O1 Fe1 Cl3 88.60(12) . . ?
N1 Fe1 Cl3 165.82(15) . . ?
N2 Fe1 Cl3 91.43(13) . . ?
Cl2 Fe1 Cl3 99.18(7) . . ?
O1 Fe1 Cl1 166.65(12) . . ?
N1 Fe1 Cl1 90.35(14) . . ?
N2 Fe1 Cl1 89.59(12) . . ?
Cl2 Fe1 Cl1 101.17(7) . . ?
Cl3 Fe1 Cl1 94.60(6) . . ?
O2 Fe2 N4 85.59(17) . . ?
O2 Fe2 N5 75.43(17) . . ?
N4 Fe2 N5 77.94(18) . . ?
O2 Fe2 Cl5 90.18(13) . . ?
N4 Fe2 Cl5 94.75(14) . . ?
N5 Fe2 Cl5 164.21(13) . . ?
O2 Fe2 Cl4 168.28(13) . . ?
N4 Fe2 Cl4 87.72(13) . . ?
N5 Fe2 Cl4 93.76(13) . . ?
Cl5 Fe2 Cl4 99.97(7) . . ?
O2 Fe2 Cl6 90.16(12) . . ?
N4 Fe2 Cl6 167.01(15) . . ?
N5 Fe2 Cl6 89.12(13) . . ?
Cl5 Fe2 Cl6 97.54(7) . . ?
Cl4 Fe2 Cl6 94.27(6) . . ?
C8 O1 Fe1 118.2(4) . . ?
C28 O2 Fe2 116.6(4) . . ?
C1 N1 C5 118.8(5) . . ?
C1 N1 Fe1 124.5(4) . . ?
C5 N1 Fe1 116.4(4) . . ?
C7 N2 C6 112.6(5) . . ?
C7 N2 Fe1 110.9(3) . . ?
C6 N2 Fe1 108.9(3) . . ?
C7 N2 H2N 108.1 . . ?
C6 N2 H2N 108.1 . . ?
Fe1 N2 H2N 108.1 . . ?
C8 N3 C9 123.7(5) . . ?
C8 N3 H3N 118.1 . . ?
C9 N3 H3N 118.1 . . ?
C25 N4 C21 118.2(5) . . ?
C25 N4 Fe2 117.4(4) . . ?
C21 N4 Fe2 124.4(4) . . ?
C27 N5 C26 114.2(5) . . ?
C27 N5 Fe2 109.2(4) . . ?
C26 N5 Fe2 111.2(3) . . ?
C27 N5 H5N 107.3 . . ?
C26 N5 H5N 107.3 . . ?
Fe2 N5 H5N 107.3 . . ?
C28 N6 C29 122.7(6) . . ?
C28 N6 H6N 118.7 . . ?
C29 N6 H6N 118.7 . . ?
N1 C1 C2 121.5(6) . . ?
N1 C1 H1 119.2 . . ?
C2 C1 H1 119.2 . . ?
C3 C2 C1 118.9(6) . . ?
C3 C2 H2 120.5 . . ?
C1 C2 H2 120.5 . . ?
C2 C3 C4 120.4(6) . . ?
C2 C3 H3 119.8 . . ?
C4 C3 H3 119.8 . . ?
C3 C4 C5 117.7(6) . . ?
C3 C4 H4 121.1 . . ?
C5 C4 H4 121.1 . . ?
N1 C5 C4 122.6(6) . . ?
N1 C5 C6 115.0(5) . . ?
C4 C5 C6 122.4(6) . . ?
N2 C6 C5 110.5(4) . . ?
N2 C6 H6A 109.6 . . ?
C5 C6 H6A 109.6 . . ?
N2 C6 H6B 109.6 . . ?
C5 C6 H6B 109.6 . . ?
H6A C6 H6B 108.1 . . ?
N2 C7 C8 110.5(5) . . ?
N2 C7 H7A 109.5 . . ?
C8 C7 H7A 109.5 . . ?
N2 C7 H7B 109.5 . . ?
C8 C7 H7B 109.5 . . ?
H7A C7 H7B 108.1 . . ?
O1 C8 N3 122.0(5) . . ?
O1 C8 C7 121.3(5) . . ?
N3 C8 C7 116.7(5) . . ?
C17 C9 C10 123.4(5) . . ?
C17 C9 N3 119.4(5) . . ?
C10 C9 N3 117.2(5) . . ?
C9 C10 C14 117.0(6) . . ?
C9 C10 C11 122.3(5) . . ?
C14 C10 C11 120.7(5) . . ?
C12 C11 C13 110.6(7) . . ?
C12 C11 C10 110.0(7) . . ?
C13 C11 C10 112.8(6) . . ?
C12 C11 H11 107.7 . . ?
C13 C11 H11 107.7 . . ?
C10 C11 H11 107.7 . . ?
C11 C12 H12A 109.5 . . ?
C11 C12 H12B 109.5 . . ?
H12A C12 H12B 109.5 . . ?
C11 C12 H12C 109.5 . . ?
H12A C12 H12C 109.5 . . ?
H12B C12 H12C 109.5 . . ?
C11 C13 H13A 109.5 . . ?
C11 C13 H13B 109.5 . . ?
H13A C13 H13B 109.5 . . ?
C11 C13 H13C 109.5 . . ?
H13A C13 H13C 109.5 . . ?
H13B C13 H13C 109.5 . . ?
C15 C14 C10 120.5(6) . . ?
C15 C14 H14 119.8 . . ?
C10 C14 H14 119.8 . . ?
C14 C15 C16 121.1(6) . . ?
C14 C15 H15 119.5 . . ?
C16 C15 H15 119.5 . . ?
C15 C16 C17 121.3(6) . . ?
C15 C16 H16 119.3 . . ?
C17 C16 H16 119.3 . . ?
C9 C17 C16 116.6(5) . . ?
C9 C17 C18 122.7(5) . . ?
C16 C17 C18 120.7(6) . . ?
C17 C18 C19 110.7(6) . . ?
C17 C18 C20 111.1(6) . . ?
C19 C18 C20 111.2(6) . . ?
C17 C18 H18 107.9 . . ?
C19 C18 H18 107.9 . . ?
C20 C18 H18 107.9 . . ?
C18 C19 H19A 109.5 . . ?
C18 C19 H19B 109.5 . . ?
H19A C19 H19B 109.5 . . ?
C18 C19 H19C 109.5 . . ?
H19A C19 H19C 109.5 . . ?
H19B C19 H19C 109.5 . . ?
C18 C20 H20A 109.5 . . ?
C18 C20 H20B 109.5 . . ?
H20A C20 H20B 109.5 . . ?
C18 C20 H20C 109.5 . . ?
H20A C20 H20C 109.5 . . ?
H20B C20 H20C 109.5 . . ?
N4 C21 C22 122.8(6) . . ?
N4 C21 H21 118.6 . . ?
C22 C21 H21 118.6 . . ?
C21 C22 C23 118.8(6) . . ?
C21 C22 H22 120.6 . . ?
C23 C22 H22 120.6 . . ?
C24 C23 C22 118.7(5) . . ?
C24 C23 H23 120.6 . . ?
C22 C23 H23 120.6 . . ?
C23 C24 C25 119.6(6) . . ?
C23 C24 H24 120.2 . . ?
C25 C24 H24 120.2 . . ?
N4 C25 C24 121.9(5) . . ?
N4 C25 C26 117.2(5) . . ?
C24 C25 C26 120.8(5) . . ?
N5 C26 C25 114.1(5) . . ?
N5 C26 H26A 108.7 . . ?
C25 C26 H26A 108.7 . . ?
N5 C26 H26B 108.7 . . ?
C25 C26 H26B 108.7 . . ?
H26A C26 H26B 107.6 . . ?
N5 C27 C28 109.5(5) . . ?
N5 C27 H27A 109.8 . . ?
C28 C27 H27A 109.8 . . ?
N5 C27 H27B 109.8 . . ?
C28 C27 H27B 109.8 . . ?
H27A C27 H27B 108.2 . . ?
O2 C28 N6 122.4(6) . . ?
O2 C28 C27 119.1(5) . . ?
N6 C28 C27 118.4(6) . . ?
C37 C29 C30 123.9(7) . . ?
C37 C29 N6 118.8(6) . . ?
C30 C29 N6 117.3(6) . . ?
C29 C30 C34 116.4(7) . . ?
C29 C30 C31 122.3(7) . . ?
C34 C30 C31 121.3(7) . . ?
C30 C31 C32 113.3(8) . . ?
C30 C31 C33 111.4(7) . . ?
C32 C31 C33 110.0(9) . . ?
C30 C31 H31 107.3 . . ?
C32 C31 H31 107.3 . . ?
C33 C31 H31 107.3 . . ?
C31 C32 H32A 109.5 . . ?
C31 C32 H32B 109.5 . . ?
H32A C32 H32B 109.5 . . ?
C31 C32 H32C 109.5 . . ?
H32A C32 H32C 109.5 . . ?
H32B C32 H32C 109.5 . . ?
C31 C33 H33A 109.5 . . ?
C31 C33 H33B 109.5 . . ?
H33A C33 H33B 109.5 . . ?
C31 C33 H33C 109.5 . . ?
H33A C33 H33C 109.5 . . ?
H33B C33 H33C 109.5 . . ?
C35 C34 C30 121.3(7) . . ?
C35 C34 H34 119.3 . . ?
C30 C34 H34 119.3 . . ?
C34 C35 C36 120.4(8) . . ?
C34 C35 H35 119.8 . . ?
C36 C35 H35 119.8 . . ?
C35 C36 C37 120.3(7) . . ?
C35 C36 H36 119.8 . . ?
C37 C36 H36 119.8 . . ?
C29 C37 C36 117.4(7) . . ?
C29 C37 C38 122.5(7) . . ?
C36 C37 C38 120.0(6) . . ?
C39 C38 C37 113.6(7) . . ?
C39 C38 C40 109.8(7) . . ?
C37 C38 C40 109.9(7) . . ?
C39 C38 H38 107.8 . . ?
C37 C38 H38 107.8 . . ?
C40 C38 H38 107.8 . . ?
C38 C39 H39A 109.5 . . ?
C38 C39 H39B 109.5 . . ?
H39A C39 H39B 109.5 . . ?
C38 C39 H39C 109.5 . . ?
H39A C39 H39C 109.5 . . ?
H39B C39 H39C 109.5 . . ?
C38 C40 H40A 109.5 . . ?
C38 C40 H40B 109.5 . . ?
H40A C40 H40B 109.5 . . ?
C38 C40 H40C 109.5 . . ?
H40A C40 H40C 109.5 . . ?
H40B C40 H40C 109.5 . . ?
C222 C111 H11A 109.5 . . ?
C222 C111 H11B 109.5 . . ?
H11A C111 H11B 109.5 . . ?
C222 C111 H11C 109.5 . . ?
H11A C111 H11C 109.5 . . ?
H11B C111 H11C 109.5 . . ?
N111 C222 C111 165.4(18) . . ?

loop_
_geom_bond_atom_site_label_1
_geom_bond_atom_site_label_2
_geom_bond_distance
_geom_bond_site_symmetry_2
_geom_bond_publ_flag
Fe1 O1 2.105(4) . ?
Fe1 N1 2.205(5) . ?
Fe1 N2 2.227(5) . ?
Fe1 Cl2 2.2703(18) . ?
Fe1 Cl3 2.3123(17) . ?
Fe1 Cl1 2.3191(16) . ?
Fe2 O2 2.112(4) . ?
Fe2 N4 2.156(5) . ?
Fe2 N5 2.214(5) . ?
Fe2 Cl5 2.2679(19) . ?
Fe2 Cl4 2.3131(17) . ?
Fe2 Cl6 2.3516(17) . ?
O1 C8 1.245(7) . ?
O2 C28 1.268(8) . ?
N1 C1 1.348(7) . ?
N1 C5 1.351(7) . ?
N2 C7 1.475(7) . ?
N2 C6 1.475(7) . ?
N2 H2N 0.9100 . ?
N3 C8 1.328(7) . ?
N3 C9 1.450(7) . ?
N3 H3N 0.8600 . ?
N4 C25 1.350(7) . ?
N4 C21 1.361(8) . ?
N5 C27 1.471(8) . ?
N5 C26 1.491(7) . ?
N5 H5N 0.9100 . ?
N6 C28 1.322(8) . ?
N6 C29 1.454(8) . ?
N6 H6N 0.8600 . ?
C1 C2 1.396(9) . ?
C1 H1 0.9300 . ?
C2 C3 1.373(10) . ?
C2 H2 0.9300 . ?
C3 C4 1.385(9) . ?
C3 H3 0.9300 . ?
C4 C5 1.392(8) . ?
C4 H4 0.9300 . ?
C5 C6 1.506(8) . ?
C6 H6A 0.9700 . ?
C6 H6B 0.9700 . ?
C7 C8 1.516(8) . ?
C7 H7A 0.9700 . ?
C7 H7B 0.9700 . ?
C9 C17 1.397(8) . ?
C9 C10 1.405(8) . ?
C10 C14 1.410(9) . ?
C10 C11 1.525(9) . ?
C11 C12 1.512(13) . ?
C11 C13 1.522(10) . ?
C11 H11 0.9800 . ?
C12 H12A 0.9600 . ?
C12 H12B 0.9600 . ?
C12 H12C 0.9600 . ?
C13 H13A 0.9600 . ?
C13 H13B 0.9600 . ?
C13 H13C 0.9600 . ?
C14 C15 1.371(9) . ?
C14 H14 0.9300 . ?
C15 C16 1.380(9) . ?
C15 H15 0.9300 . ?
C16 C17 1.401(9) . ?
C16 H16 0.9300 . ?
C17 C18 1.514(8) . ?
C18 C19 1.529(10) . ?
C18 C20 1.541(9) . ?
C18 H18 0.9800 . ?
C19 H19A 0.9600 . ?
C19 H19B 0.9600 . ?
C19 H19C 0.9600 . ?
C20 H20A 0.9600 . ?
C20 H20B 0.9600 . ?
C20 H20C 0.9600 . ?
C21 C22 1.374(9) . ?
C21 H21 0.9300 . ?
C22 C23 1.407(10) . ?
C22 H22 0.9300 . ?
C23 C24 1.378(9) . ?
C23 H23 0.9300 . ?
C24 C25 1.396(8) . ?
C24 H24 0.9300 . ?
C25 C26 1.500(8) . ?
C26 H26A 0.9700 . ?
C26 H26B 0.9700 . ?
C27 C28 1.515(8) . ?
C27 H27A 0.9700 . ?
C27 H27B 0.9700 . ?
C29 C37 1.388(9) . ?
C29 C30 1.395(9) . ?
C30 C34 1.405(11) . ?
C30 C31 1.503(10) . ?
C31 C32 1.513(12) . ?
C31 C33 1.524(15) . ?
C31 H31 0.9800 . ?
C32 H32A 0.9600 . ?
C32 H32B 0.9600 . ?
C32 H32C 0.9600 . ?
C33 H33A 0.9600 . ?
C33 H33B 0.9600 . ?
C33 H33C 0.9600 . ?
C34 C35 1.377(12) . ?
C34 H34 0.9300 . ?
C35 C36 1.392(11) . ?
C35 H35 0.9300 . ?
C36 C37 1.397(10) . ?
C36 H36 0.9300 . ?
C37 C38 1.526(9) . ?
C38 C39 1.517(10) . ?
C38 C40 1.527(12) . ?
C38 H38 0.9800 . ?
C39 H39A 0.9600 . ?
C39 H39B 0.9600 . ?
C39 H39C 0.9600 . ?
C40 H40A 0.9600 . ?
C40 H40B 0.9600 . ?
C40 H40C 0.9600 . ?
C111 C222 1.393(15) . ?
C111 H11A 0.9600 . ?
C111 H11B 0.9600 . ?
C111 H11C 0.9600 . ?
C222 N111 1.199(13) . ?

loop_
_geom_torsion_atom_site_label_1
_geom_torsion_atom_site_label_2
_geom_torsion_atom_site_label_3
_geom_torsion_atom_site_label_4
_geom_torsion
_geom_torsion_site_symmetry_1
_geom_torsion_site_symmetry_2
_geom_torsion_site_symmetry_3
_geom_torsion_site_symmetry_4
_geom_torsion_publ_flag
N1 Fe1 O1 C8 -80.8(4) . . . . ?
N2 Fe1 O1 C8 -4.5(4) . . . . ?
Cl2 Fe1 O1 C8 -173.6(4) . . . . ?
Cl3 Fe1 O1 C8 87.3(4) . . . . ?
Cl1 Fe1 O1 C8 -16.9(8) . . . . ?
N4 Fe2 O2 C28 -102.8(4) . . . . ?
N5 Fe2 O2 C28 -24.1(4) . . . . ?
Cl5 Fe2 O2 C28 162.4(4) . . . . ?
Cl4 Fe2 O2 C28 -47.4(8) . . . . ?
Cl6 Fe2 O2 C28 64.9(4) . . . . ?
O1 Fe1 N1 C1 -84.6(5) . . . . ?
N2 Fe1 N1 C1 -163.1(5) . . . . ?
Cl2 Fe1 N1 C1 6.2(5) . . . . ?
Cl3 Fe1 N1 C1 -142.0(5) . . . . ?
Cl1 Fe1 N1 C1 107.4(5) . . . . ?
O1 Fe1 N1 C5 88.6(4) . . . . ?
N2 Fe1 N1 C5 10.0(4) . . . . ?
Cl2 Fe1 N1 C5 179.3(4) . . . . ?
Cl3 Fe1 N1 C5 31.2(8) . . . . ?
Cl1 Fe1 N1 C5 -79.5(4) . . . . ?
O1 Fe1 N2 C7 10.4(3) . . . . ?
N1 Fe1 N2 C7 97.0(4) . . . . ?
Cl2 Fe1 N2 C7 54.4(7) . . . . ?
Cl3 Fe1 N2 C7 -77.9(3) . . . . ?
Cl1 Fe1 N2 C7 -172.5(3) . . . . ?
O1 Fe1 N2 C6 -114.1(4) . . . . ?
N1 Fe1 N2 C6 -27.4(3) . . . . ?
Cl2 Fe1 N2 C6 -70.1(6) . . . . ?
Cl3 Fe1 N2 C6 157.7(3) . . . . ?
Cl1 Fe1 N2 C6 63.1(3) . . . . ?
O2 Fe2 N4 C25 79.4(4) . . . . ?
N5 Fe2 N4 C25 3.4(4) . . . . ?
Cl5 Fe2 N4 C25 169.2(4) . . . . ?
Cl4 Fe2 N4 C25 -91.0(4) . . . . ?
Cl6 Fe2 N4 C25 8.2(9) . . . . ?
O2 Fe2 N4 C21 -101.2(5) . . . . ?
N5 Fe2 N4 C21 -177.2(5) . . . . ?
Cl5 Fe2 N4 C21 -11.4(5) . . . . ?
Cl4 Fe2 N4 C21 88.4(5) . . . . ?
Cl6 Fe2 N4 C21 -172.4(5) . . . . ?
O2 Fe2 N5 C27 27.7(4) . . . . ?
N4 Fe2 N5 C27 116.2(4) . . . . ?
Cl5 Fe2 N5 C27 52.6(7) . . . . ?
Cl4 Fe2 N5 C27 -156.9(4) . . . . ?
Cl6 Fe2 N5 C27 -62.7(4) . . . . ?
O2 Fe2 N5 C26 -99.2(4) . . . . ?
N4 Fe2 N5 C26 -10.7(4) . . . . ?
Cl5 Fe2 N5 C26 -74.3(7) . . . . ?
Cl4 Fe2 N5 C26 76.2(4) . . . . ?
Cl6 Fe2 N5 C26 170.4(4) . . . . ?
C5 N1 C1 C2 -1.6(9) . . . . ?
Fe1 N1 C1 C2 171.4(5) . . . . ?
N1 C1 C2 C3 0.7(10) . . . . ?
C1 C2 C3 C4 -0.3(10) . . . . ?
C2 C3 C4 C5 0.7(9) . . . . ?
C1 N1 C5 C4 2.1(9) . . . . ?
Fe1 N1 C5 C4 -171.5(4) . . . . ?
C1 N1 C5 C6 -176.7(5) . . . . ?
Fe1 N1 C5 C6 9.8(6) . . . . ?
C3 C4 C5 N1 -1.7(9) . . . . ?
C3 C4 C5 C6 177.0(5) . . . . ?
C7 N2 C6 C5 -82.6(6) . . . . ?
Fe1 N2 C6 C5 40.8(5) . . . . ?
N1 C5 C6 N2 -34.3(7) . . . . ?
C4 C5 C6 N2 146.9(5) . . . . ?
C6 N2 C7 C8 108.2(5) . . . . ?
Fe1 N2 C7 C8 -14.0(5) . . . . ?
Fe1 O1 C8 N3 -179.5(4) . . . . ?
Fe1 O1 C8 C7 -2.6(6) . . . . ?
C9 N3 C8 O1 11.3(8) . . . . ?
C9 N3 C8 C7 -165.8(5) . . . . ?
N2 C7 C8 O1 11.7(7) . . . . ?
N2 C7 C8 N3 -171.2(4) . . . . ?
C8 N3 C9 C17 -84.0(7) . . . . ?
C8 N3 C9 C10 97.2(7) . . . . ?
C17 C9 C10 C14 -0.2(10) . . . . ?
N3 C9 C10 C14 178.6(6) . . . . ?
C17 C9 C10 C11 179.9(6) . . . . ?
N3 C9 C10 C11 -1.3(9) . . . . ?
C9 C10 C11 C12 -97.7(9) . . . . ?
C14 C10 C11 C12 82.4(9) . . . . ?
C9 C10 C11 C13 138.2(7) . . . . ?
C14 C10 C11 C13 -41.7(10) . . . . ?
C9 C10 C14 C15 0.7(10) . . . . ?
C11 C10 C14 C15 -179.4(7) . . . . ?
C10 C14 C15 C16 -0.2(11) . . . . ?
C14 C15 C16 C17 -0.7(11) . . . . ?
C10 C9 C17 C16 -0.7(10) . . . . ?
N3 C9 C17 C16 -179.4(6) . . . . ?
C10 C9 C17 C18 -179.3(6) . . . . ?
N3 C9 C17 C18 2.0(9) . . . . ?
C15 C16 C17 C9 1.1(10) . . . . ?
C15 C16 C17 C18 179.8(6) . . . . ?
C9 C17 C18 C19 112.4(7) . . . . ?
C16 C17 C18 C19 -66.2(8) . . . . ?
C9 C17 C18 C20 -123.6(7) . . . . ?
C16 C17 C18 C20 57.9(9) . . . . ?
C25 N4 C21 C22 -1.1(9) . . . . ?
Fe2 N4 C21 C22 179.5(5) . . . . ?
N4 C21 C22 C23 0.3(10) . . . . ?
C21 C22 C23 C24 0.4(10) . . . . ?
C22 C23 C24 C25 -0.3(9) . . . . ?
C21 N4 C25 C24 1.1(8) . . . . ?
Fe2 N4 C25 C24 -179.5(4) . . . . ?
C21 N4 C25 C26 -174.5(5) . . . . ?
Fe2 N4 C25 C26 4.9(7) . . . . ?
C23 C24 C25 N4 -0.4(9) . . . . ?
C23 C24 C25 C26 175.0(6) . . . . ?
C27 N5 C26 C25 -107.7(6) . . . . ?
Fe2 N5 C26 C25 16.4(6) . . . . ?
N4 C25 C26 N5 -14.6(8) . . . . ?
C24 C25 C26 N5 169.8(5) . . . . ?
C26 N5 C27 C28 97.0(6) . . . . ?
Fe2 N5 C27 C28 -28.2(6) . . . . ?
Fe2 O2 C28 N6 -162.7(4) . . . . ?
Fe2 O2 C28 C27 15.4(7) . . . . ?
C29 N6 C28 O2 0.5(9) . . . . ?
C29 N6 C28 C27 -177.7(6) . . . . ?
N5 C27 C28 O2 10.0(8) . . . . ?
N5 C27 C28 N6 -171.8(5) . . . . ?
C28 N6 C29 C37 73.1(9) . . . . ?
C28 N6 C29 C30 -108.5(8) . . . . ?
C37 C29 C30 C34 -3.8(13) . . . . ?
N6 C29 C30 C34 177.9(8) . . . . ?
C37 C29 C30 C31 174.1(8) . . . . ?
N6 C29 C30 C31 -4.2(12) . . . . ?
C29 C30 C31 C32 144.4(9) . . . . ?
C34 C30 C31 C32 -37.7(12) . . . . ?
C29 C30 C31 C33 -90.9(12) . . . . ?
C34 C30 C31 C33 87.0(13) . . . . ?
C29 C30 C34 C35 -0.1(15) . . . . ?
C31 C30 C34 C35 -178.1(10) . . . . ?
C30 C34 C35 C36 1.8(18) . . . . ?
C34 C35 C36 C37 0.3(17) . . . . ?
C30 C29 C37 C36 5.8(13) . . . . ?
N6 C29 C37 C36 -175.9(7) . . . . ?
C30 C29 C37 C38 -173.7(8) . . . . ?
N6 C29 C37 C38 4.6(11) . . . . ?
C35 C36 C37 C29 -3.9(14) . . . . ?
C35 C36 C37 C38 175.7(9) . . . . ?
C29 C37 C38 C39 -139.5(8) . . . . ?
C36 C37 C38 C39 40.9(11) . . . . ?
C29 C37 C38 C40 97.1(10) . . . . ?
C36 C37 C38 C40 -82.5(11) . . . . ?
